data_2021658
loop_
_publ_author_name
'Xu, Jie'
'Zhang, Kou-Lin'

_publ_section_title
;
 Preparation, characterization and luminescence-sensing properties of two
 ZnII MOFs with mixed 5-amino-2,4,6-tribromoisophthalic acid and
 bipyridyl-type ligands
;
_journal_coeditor_code YF3173
_journal_issue 7
_journal_name_full 'Acta Crystallographica Section C Structural Chemistry'
_journal_paper_doi 10.1107/S2053229619007435
_journal_volume 75
_journal_year 2019
_chemical_formula_iupac '[Zn (C8 H2 Br3 N O4) (C13 H14 N2)], C3 H7 N O'
_chemical_formula_moiety 'C21 H16 Br3 N3 O4 Zn, C3 H7 N O'
_chemical_formula_sum 'C24 H23 Br3 N4 O5 Zn'
_chemical_formula_weight 752.55
_chemical_name_systematic
;Poly[[(\m-5-amino-2,4,6-tribromoisophthalato-\k^2^<i>O</i>^1^:<i>O</i>^3^)[\m-1,3-bis(pyridin-4-yl)propane-\k^2^<i>N</i>:<i>N</i>']zinc(II)]
dimethylformamide monosolvate]
;
_space_group_crystal_system monoclinic
_space_group_IT_number 14
_space_group_name_Hall '-P 2yn'
_space_group_name_H-M_alt 'P 1 21/n 1'
_symmetry_space_group_name_Hall '-P 2yn'
_symmetry_space_group_name_H-M 'P 1 21/n 1'
_atom_sites_solution_hydrogens mixed
_audit_creation_method SHELXL-2016/6
_cell_angle_alpha 90
_cell_angle_beta 93.6833(6)
_cell_angle_gamma 90
_cell_formula_units_Z 4
_cell_length_a 8.6877(2)
_cell_length_b 15.1790(3)
_cell_length_c 20.9944(4)
_cell_measurement_reflns_used 9941
_cell_measurement_temperature 293(2)
_cell_measurement_theta_max 27.1382
_cell_measurement_theta_min 2.3612
_cell_volume 2762.83(10)
_computing_cell_refinement
;
SMART (Bruker, 2008)
;
_computing_data_collection
;
SMART (Bruker, 2008)
;
_computing_data_reduction
;
SAINT (Bruker, 2008)
;
_computing_molecular_graphics
;
SHELXTL (Bruker, 2008) and DIAMOND (Brandenburg, 2005)
;
_computing_publication_material
;
SHELXTL (Bruker, 2008)
;
_computing_structure_refinement
;
SHELXL2016 (Sheldrick, 2015b)
;
_computing_structure_solution
;
SHELXL2016 (Sheldrick, 2015a)
;
_diffrn_ambient_temperature 293(2)
_diffrn_measured_fraction_theta_full 0.999
_diffrn_measured_fraction_theta_max 0.998
_diffrn_measurement_device_type 'Bruker SMART CCD area detector'
_diffrn_measurement_method 'phi and omega scans'
_diffrn_radiation_type MoK\a
_diffrn_radiation_wavelength 0.71073
_diffrn_reflns_av_R_equivalents 0.0558
_diffrn_reflns_av_unetI/netI 0.0439
_diffrn_reflns_limit_h_max 11
_diffrn_reflns_limit_h_min -11
_diffrn_reflns_limit_k_max 19
_diffrn_reflns_limit_k_min -16
_diffrn_reflns_limit_l_max 25
_diffrn_reflns_limit_l_min -27
_diffrn_reflns_number 41610
_diffrn_reflns_theta_full 25.242
_diffrn_reflns_theta_max 27.498
_diffrn_reflns_theta_min 1.944
_exptl_absorpt_coefficient_mu 5.269
_exptl_absorpt_correction_T_max 0.387
_exptl_absorpt_correction_T_min 0.294
_exptl_absorpt_correction_type empirical
_exptl_absorpt_process_details
;
(SADABS; Bruker, 2008)
;
_exptl_crystal_colour white
_exptl_crystal_density_diffrn 1.809
_exptl_crystal_description block
_exptl_crystal_F_000 370
_exptl_crystal_size_max 0.25
_exptl_crystal_size_mid 0.20
_exptl_crystal_size_min 0.18
_refine_diff_density_max 0.728
_refine_diff_density_min -0.746
_refine_ls_extinction_method none
_refine_ls_goodness_of_fit_ref 1.028
_refine_ls_hydrogen_treatment mixed
_refine_ls_matrix_type full
_refine_ls_number_parameters 362
_refine_ls_number_reflns 6330
_refine_ls_number_restraints 50
_refine_ls_restrained_S_all 1.037
_refine_ls_R_factor_all 0.0704
_refine_ls_R_factor_gt 0.0365
_refine_ls_shift/su_max 0.052
_refine_ls_shift/su_mean 0.003
_refine_ls_structure_factor_coef Fsqd
_refine_ls_weighting_details 'w=1/[\s^2^(Fo^2^)+(0.0346P)^2^+2.4762P] where P=(Fo^2^+2Fc^2^)/3'
_refine_ls_weighting_scheme calc
_refine_ls_wR_factor_gt 0.0736
_refine_ls_wR_factor_ref 0.0837
_reflns_number_gt 4467
_reflns_number_total 6330
_reflns_threshold_expression 'I > 2\s(I)'
_cod_data_source_file yf3173sup1.cif
_cod_data_source_block 1
_cod_database_code 2021658
_shelx_space_group_comment
;
The symmetry employed for this shelxl refinement is uniquely defined
by the following loop, which should always be used as a source of
symmetry information in preference to the above space-group names.
They are only intended as comments.
;

loop_
_space_group_symop_operation_xyz
'x, y, z'
'-x+1/2, y+1/2, -z+1/2'
'-x, -y, -z'
'x-1/2, -y-1/2, z-1/2'

loop_
_atom_site_type_symbol
_atom_site_label
_atom_site_fract_x
_atom_site_fract_y
_atom_site_fract_z
_atom_site_U_iso_or_equiv
_atom_site_adp_type
_atom_site_calc_flag
_atom_site_occupancy
_atom_site_disorder_assembly
_atom_site_disorder_group
Br Br1 0.86338(4) 0.37101(3) 0.23143(2) 0.04459(11) Uani d 1 . .
Br Br2 0.22688(4) 0.32238(3) 0.17188(2) 0.05811(13) Uani d 1 . .
Br Br3 0.54121(5) 0.59819(2) 0.05516(2) 0.04653(11) Uani d 1 . .
Zn Zn1 0.48951(4) 0.17498(2) 0.33387(2) 0.03178(10) Uani d 1 . .
O O1 0.5200(3) 0.28967(16) 0.29222(11) 0.0418(6) Uani d 1 . .
O O2 0.5657(3) 0.20373(17) 0.21029(12) 0.0496(7) Uani d 1 . .
O O3 0.8367(3) 0.59635(16) 0.16649(12) 0.0446(6) Uani d 1 . .
O O4 0.9241(3) 0.49862(16) 0.09939(14) 0.0532(7) Uani d 1 . .
O O5' 0.133(5) 0.4957(17) 0.4294(17) 0.228(7) Uani d 0.294(17) A 1
O O5 0.233(2) 0.5196(9) 0.4446(7) 0.228(7) Uani d 0.706(17) A 2
N N1 0.2694(4) 0.4803(2) 0.08417(16) 0.0464(8) Uani d 1 . .
H H11 0.186(3) 0.455(2) 0.0963(16) 0.043(11) Uiso d 1 . .
H H12 0.280(4) 0.5225(19) 0.0560(14) 0.055(12) Uiso d 1 . .
N N2 0.4473(4) 0.22129(18) 0.42213(13) 0.0386(7) Uani d 1 . .
N N3 0.7913(3) 0.37468(18) 0.79249(13) 0.0354(6) Uani d 1 . .
C C1 0.5450(4) 0.2757(2) 0.23445(17) 0.0342(8) Uani d 1 . .
C C2 0.5454(3) 0.3563(2) 0.19169(15) 0.0283(7) Uani d 1 . .
C C3 0.6798(3) 0.4037(2) 0.18290(15) 0.0287(7) Uani d 1 . .
C C4 0.6818(3) 0.4746(2) 0.14207(15) 0.0268(7) Uani d 1 . .
C C5 0.5442(4) 0.4986(2) 0.10955(14) 0.0290(7) Uani d 1 . .
C C6 0.4040(3) 0.4548(2) 0.11663(15) 0.0304(7) Uani d 1 . .
C C7 0.4120(3) 0.3837(2) 0.15864(16) 0.0308(7) Uani d 1 . .
C C8 0.8290(4) 0.5266(2) 0.13411(16) 0.0331(8) Uani d 1 . .
C C9 0.4156(6) 0.3062(3) 0.4297(2) 0.0666(14) Uani d 1 . .
H H9 0.407699 0.342012 0.393675 0.080 Uiso calc 1 . .
C C10 0.3939(7) 0.3438(3) 0.4881(2) 0.0759(16) Uani d 1 . .
H H10 0.372740 0.403658 0.490944 0.091 Uiso calc 1 . .
C C11 0.4036(5) 0.2927(3) 0.54230(17) 0.0473(10) Uani d 1 . .
C C12 0.4284(4) 0.2043(2) 0.53401(17) 0.0440(9) Uani d 1 . .
H H12A 0.429491 0.166495 0.568905 0.053 Uiso calc 1 . .
C C13 0.4515(4) 0.1713(2) 0.47457(16) 0.0394(8) Uani d 1 . .
H H13 0.470954 0.111387 0.470590 0.047 Uiso calc 1 . .
C C14 0.3881(6) 0.3294(3) 0.60899(19) 0.0598(12) Uani d 1 . .
H H14A 0.293853 0.306435 0.625010 0.072 Uiso calc 1 . .
H H14B 0.473447 0.307474 0.636575 0.072 Uiso calc 1 . .
C C15 0.3852(5) 0.4283(3) 0.61429(19) 0.0564(11) Uani d 1 . .
H H15A 0.295359 0.450822 0.589662 0.068 Uiso calc 1 . .
H H15B 0.476187 0.452396 0.596246 0.068 Uiso calc 1 . .
C C16 0.3803(5) 0.4592(3) 0.68355(19) 0.0562(11) Uani d 1 . .
H H16A 0.371507 0.522871 0.684437 0.067 Uiso calc 1 . .
H H16B 0.289966 0.434645 0.701814 0.067 Uiso calc 1 . .
C C17 0.7944(5) 0.4401(3) 0.75046(19) 0.0496(10) Uani d 1 . .
H H17 0.888434 0.467001 0.744237 0.059 Uiso calc 1 . .
C C18 0.6651(5) 0.4699(3) 0.7157(2) 0.0548(11) Uani d 1 . .
H H18 0.673199 0.515969 0.686985 0.066 Uiso calc 1 . .
C C19 0.5230(4) 0.4315(3) 0.72345(17) 0.0427(9) Uani d 1 . .
C C20 0.5198(4) 0.3650(3) 0.76821(18) 0.0440(9) Uani d 1 . .
H H20 0.426884 0.338033 0.776082 0.053 Uiso calc 1 . .
C C21 0.6536(4) 0.3387(2) 0.80116(17) 0.0400(8) Uani d 1 . .
H H21 0.648241 0.293718 0.830974 0.048 Uiso calc 1 . .
N N4' 0.083(6) 0.6312(18) 0.4711(14) 0.103(3) Uani d 0.294(17) A 1
C C23' 0.083(4) 0.5706(15) 0.4228(12) 0.131(4) Uani d 0.294(17) A 1
H H23' 0.043435 0.587602 0.382475 0.158 Uiso calc 0.294(17) A 1
C C24' 0.079(5) 0.602(2) 0.5371(11) 0.167(6) Uani d 0.294(17) A 1
H H24D 0.077818 0.538624 0.538428 0.251 Uiso calc 0.294(17) A 1
H H24E -0.011459 0.624476 0.555125 0.251 Uiso calc 0.294(17) A 1
H H24F 0.169313 0.623076 0.561354 0.251 Uiso calc 0.294(17) A 1
C C25' 0.091(4) 0.7240(14) 0.4599(14) 0.097(3) Uani d 0.294(17) A 1
H H25D 0.089484 0.734865 0.414819 0.145 Uiso calc 0.294(17) A 1
H H25E 0.184112 0.747193 0.480337 0.145 Uiso calc 0.294(17) A 1
H H25F 0.003551 0.752338 0.477008 0.145 Uiso calc 0.294(17) A 1
N N4 0.114(2) 0.6446(8) 0.4763(6) 0.103(3) Uani d 0.706(17) A 2
C C23 0.1582(17) 0.5848(7) 0.4320(6) 0.131(4) Uani d 0.706(17) A 2
H H23 0.128414 0.595471 0.389388 0.158 Uiso calc 0.706(17) A 2
C C24 0.1568(18) 0.6401(11) 0.5419(5) 0.167(6) Uani d 0.706(17) A 2
H H24A 0.194004 0.581969 0.552432 0.251 Uiso calc 0.706(17) A 2
H H24B 0.068807 0.652825 0.565789 0.251 Uiso calc 0.706(17) A 2
H H24C 0.236625 0.682326 0.552415 0.251 Uiso calc 0.706(17) A 2
C C25 0.0143(16) 0.7171(8) 0.4543(5) 0.097(3) Uani d 0.706(17) A 2
H H25A -0.012988 0.710239 0.409500 0.145 Uiso calc 0.706(17) A 2
H H25B 0.067627 0.771930 0.461424 0.145 Uiso calc 0.706(17) A 2
H H25C -0.077579 0.716814 0.477365 0.145 Uiso calc 0.706(17) A 2

loop_
_atom_site_aniso_label
_atom_site_aniso_U_11
_atom_site_aniso_U_22
_atom_site_aniso_U_33
_atom_site_aniso_U_12
_atom_site_aniso_U_13
_atom_site_aniso_U_23
Br1 0.02718(18) 0.0473(2) 0.0585(3) 0.00293(15) -0.00296(15) 0.00770(18)
Br2 0.02844(19) 0.0711(3) 0.0748(3) -0.01611(18) 0.00314(18) 0.0215(2)
Br3 0.0617(3) 0.0372(2) 0.0408(2) -0.00153(17) 0.00487(18) 0.01167(16)
Zn1 0.0341(2) 0.0303(2) 0.0313(2) 0.00512(16) 0.00464(16) 0.00230(16)
O1 0.0547(16) 0.0397(14) 0.0319(14) -0.0001(11) 0.0092(11) 0.0063(11)
O2 0.0678(18) 0.0321(15) 0.0501(17) 0.0017(12) 0.0139(13) 0.0036(12)
O3 0.0420(15) 0.0406(15) 0.0520(16) -0.0169(11) 0.0097(12) -0.0134(12)
O4 0.0460(16) 0.0401(15) 0.078(2) -0.0091(12) 0.0353(15) -0.0063(14)
O5' 0.239(14) 0.154(8) 0.293(11) 0.118(10) 0.031(10) 0.053(7)
O5 0.239(14) 0.154(8) 0.293(11) 0.118(10) 0.031(10) 0.053(7)
N1 0.0320(17) 0.062(2) 0.045(2) 0.0036(16) 0.0004(15) 0.0146(17)
N2 0.0572(19) 0.0304(16) 0.0286(16) 0.0054(13) 0.0057(13) 0.0019(13)
N3 0.0376(16) 0.0335(16) 0.0356(17) -0.0008(13) 0.0057(12) -0.0054(13)
C1 0.0278(17) 0.034(2) 0.041(2) -0.0041(14) 0.0053(15) 0.0072(16)
C2 0.0290(16) 0.0283(17) 0.0284(18) -0.0002(13) 0.0080(13) -0.0003(14)
C3 0.0233(15) 0.0300(17) 0.0331(18) 0.0024(13) 0.0039(13) -0.0035(14)
C4 0.0278(16) 0.0258(17) 0.0280(17) -0.0010(13) 0.0103(13) -0.0046(13)
C5 0.0373(18) 0.0262(17) 0.0245(17) 0.0012(13) 0.0104(14) -0.0004(13)
C6 0.0275(16) 0.0343(18) 0.0297(18) 0.0023(14) 0.0039(13) -0.0046(14)
C7 0.0233(16) 0.0356(19) 0.0343(19) -0.0035(13) 0.0077(13) -0.0002(15)
C8 0.0303(17) 0.0299(19) 0.040(2) -0.0042(14) 0.0082(15) 0.0026(15)
C9 0.125(4) 0.038(2) 0.037(2) 0.022(2) 0.011(2) 0.0075(18)
C10 0.152(5) 0.036(2) 0.041(3) 0.030(3) 0.019(3) -0.0001(19)
C11 0.069(3) 0.042(2) 0.031(2) 0.0138(19) 0.0058(18) -0.0011(17)
C12 0.063(3) 0.035(2) 0.034(2) 0.0020(17) 0.0013(18) 0.0073(16)
C13 0.050(2) 0.0325(19) 0.035(2) 0.0042(16) 0.0021(16) -0.0028(16)
C14 0.090(3) 0.053(3) 0.037(2) 0.010(2) 0.007(2) -0.0058(19)
C15 0.073(3) 0.053(3) 0.042(2) 0.022(2) -0.006(2) -0.0097(19)
C16 0.060(3) 0.060(3) 0.048(2) 0.024(2) -0.0084(19) -0.017(2)
C17 0.046(2) 0.043(2) 0.059(3) -0.0066(18) 0.0017(19) 0.009(2)
C18 0.062(3) 0.045(2) 0.056(3) 0.003(2) 0.000(2) 0.012(2)
C19 0.050(2) 0.045(2) 0.033(2) 0.0135(18) 0.0039(16) -0.0182(17)
C20 0.039(2) 0.051(2) 0.042(2) 0.0004(17) 0.0110(17) -0.0123(19)
C21 0.042(2) 0.045(2) 0.034(2) -0.0004(16) 0.0093(16) -0.0022(16)
N4' 0.106(8) 0.089(5) 0.114(5) 0.016(5) 0.005(4) 0.011(4)
C23' 0.133(9) 0.104(6) 0.160(7) 0.031(6) 0.027(7) 0.016(5)
C24' 0.192(13) 0.164(12) 0.139(8) -0.017(9) -0.051(8) 0.059(8)
C25' 0.103(9) 0.100(5) 0.086(5) 0.025(7) -0.011(6) -0.010(4)
N4 0.106(8) 0.089(5) 0.114(5) 0.016(5) 0.005(4) 0.011(4)
C23 0.133(9) 0.104(6) 0.160(7) 0.031(6) 0.027(7) 0.016(5)
C24 0.192(13) 0.164(12) 0.139(8) -0.017(9) -0.051(8) 0.059(8)
C25 0.103(9) 0.100(5) 0.086(5) 0.025(7) -0.011(6) -0.010(4)

loop_
_atom_type_symbol
_atom_type_description
_atom_type_scat_dispersion_real
_atom_type_scat_dispersion_imag
_atom_type_scat_source
C C 0.0033 0.0016 'International Tables Vol C Tables 4.2.6.8 and 6.1.1.4'
H H 0.0000 0.0000 'International Tables Vol C Tables 4.2.6.8 and 6.1.1.4'
N N 0.0061 0.0033 'International Tables Vol C Tables 4.2.6.8 and 6.1.1.4'
O O 0.0106 0.0060 'International Tables Vol C Tables 4.2.6.8 and 6.1.1.4'
Zn Zn 0.2839 1.4301 'International Tables Vol C Tables 4.2.6.8 and 6.1.1.4'
Br Br -0.2901 2.4595 'International Tables Vol C Tables 4.2.6.8 and 6.1.1.4'

loop_
_geom_angle_atom_site_label_1
_geom_angle_atom_site_label_2
_geom_angle_atom_site_label_3
_geom_angle_site_symmetry_1
_geom_angle_site_symmetry_3
_geom_angle
O3 Zn1 O1 2_645 . 114.68(10)
O3 Zn1 N3 2_645 4_565 114.41(11)
O1 Zn1 N3 . 4_565 105.85(11)
O3 Zn1 N2 2_645 . 113.85(11)
O1 Zn1 N2 . . 97.80(11)
N3 Zn1 N2 4_565 . 108.74(12)
C1 O1 Zn1 . . 108.3(2)
C8 O3 Zn1 . 2_655 122.3(2)
C6 N1 H11 . . 115(2)
C6 N1 H12 . . 114(3)
H11 N1 H12 . . 130(4)
C9 N2 C13 . . 116.6(3)
C9 N2 Zn1 . . 119.6(3)
C13 N2 Zn1 . . 123.9(2)
C17 N3 C21 . . 116.8(3)
C17 N3 Zn1 . 4_666 120.7(2)
C21 N3 Zn1 . 4_666 122.2(2)
O2 C1 O1 . . 125.9(3)
O2 C1 C2 . . 118.0(3)
O1 C1 C2 . . 116.1(3)
C7 C2 C3 . . 117.5(3)
C7 C2 C1 . . 120.6(3)
C3 C2 C1 . . 121.9(3)
C4 C3 C2 . . 122.0(3)
C4 C3 Br1 . . 119.6(2)
C2 C3 Br1 . . 118.3(2)
C3 C4 C5 . . 117.8(3)
C3 C4 C8 . . 121.2(3)
C5 C4 C8 . . 120.9(3)
C4 C5 C6 . . 123.3(3)
C4 C5 Br3 . . 119.0(2)
C6 C5 Br3 . . 117.6(2)
N1 C6 C7 . . 122.7(3)
N1 C6 C5 . . 122.1(3)
C7 C6 C5 . . 115.2(3)
C2 C7 C6 . . 124.1(3)
C2 C7 Br2 . . 118.2(2)
C6 C7 Br2 . . 117.7(2)
O4 C8 O3 . . 127.2(3)
O4 C8 C4 . . 119.6(3)
O3 C8 C4 . . 113.2(3)
N2 C9 C10 . . 123.3(4)
N2 C9 H9 . . 118.4
C10 C9 H9 . . 118.4
C11 C10 C9 . . 119.9(4)
C11 C10 H10 . . 120.0
C9 C10 H10 . . 120.0
C12 C11 C10 . . 116.6(3)
C12 C11 C14 . . 119.9(3)
C10 C11 C14 . . 123.4(4)
C13 C12 C11 . . 120.4(3)
C13 C12 H12A . . 119.8
C11 C12 H12A . . 119.8
N2 C13 C12 . . 123.0(3)
N2 C13 H13 . . 118.5
C12 C13 H13 . . 118.5
C15 C14 C11 . . 115.9(4)
C15 C14 H14A . . 108.3
C11 C14 H14A . . 108.3
C15 C14 H14B . . 108.3
C11 C14 H14B . . 108.3
H14A C14 H14B . . 107.4
C14 C15 C16 . . 112.1(4)
C14 C15 H15A . . 109.2
C16 C15 H15A . . 109.2
C14 C15 H15B . . 109.2
C16 C15 H15B . . 109.2
H15A C15 H15B . . 107.9
C19 C16 C15 . . 111.7(3)
C19 C16 H16A . . 109.3
C15 C16 H16A . . 109.3
C19 C16 H16B . . 109.3
C15 C16 H16B . . 109.3
H16A C16 H16B . . 107.9
N3 C17 C18 . . 123.1(4)
N3 C17 H17 . . 118.4
C18 C17 H17 . . 118.4
C17 C18 C19 . . 120.3(4)
C17 C18 H18 . . 119.9
C19 C18 H18 . . 119.9
C20 C19 C18 . . 116.4(3)
C20 C19 C16 . . 122.0(4)
C18 C19 C16 . . 121.6(4)
C21 C20 C19 . . 120.1(4)
C21 C20 H20 . . 119.9
C19 C20 H20 . . 119.9
N3 C21 C20 . . 123.2(4)
N3 C21 H21 . . 118.4
C20 C21 H21 . . 118.4
C23' N4' C25' . . 122(2)
C23' N4' C24' . . 120.0(18)
C25' N4' C24' . . 117.5(9)
O5' C23' N4' . . 124.0(13)
O5' C23' H23' . . 118.0
N4' C23' H23' . . 118.0
N4' C24' H24D . . 109.5
N4' C24' H24E . . 109.5
H24D C24' H24E . . 109.5
N4' C24' H24F . . 109.5
H24D C24' H24F . . 109.5
H24E C24' H24F . . 109.5
N4' C25' H25D . . 109.4
N4' C25' H25E . . 109.6
H25D C25' H25E . . 109.5
N4' C25' H25F . . 109.4
H25D C25' H25F . . 109.5
H25E C25' H25F . . 109.5
C23 N4 C24 . . 124.5(9)
C23 N4 C25 . . 118.0(9)
C24 N4 C25 . . 117.5(6)
O5 C23 N4 . . 124.5(9)
O5 C23 H23 . . 117.8
N4 C23 H23 . . 117.8
N4 C24 H24A . . 109.5
N4 C24 H24B . . 109.5
H24A C24 H24B . . 109.5
N4 C24 H24C . . 109.4
H24A C24 H24C . . 109.5
H24B C24 H24C . . 109.5
N4 C25 H25A . . 109.5
N4 C25 H25B . . 109.5
H25A C25 H25B . . 109.5
N4 C25 H25C . . 109.4
H25A C25 H25C . . 109.5
H25B C25 H25C . . 109.5

loop_
_geom_bond_atom_site_label_1
_geom_bond_atom_site_label_2
_geom_bond_site_symmetry_2
_geom_bond_distance
Br1 C3 . 1.902(3)
Br2 C7 . 1.895(3)
Br3 C5 . 1.893(3)
Zn1 O3 2_645 1.925(2)
Zn1 O1 . 1.974(2)
Zn1 N3 4_565 2.024(3)
Zn1 N2 . 2.037(3)
O1 C1 . 1.264(4)
O2 C1 . 1.223(4)
O3 C8 . 1.258(4)
O4 C8 . 1.213(4)
O5' C23' . 1.220(10)
O5 C23 . 1.204(7)
N1 C6 . 1.371(4)
N1 H11 . 0.871(10)
N1 H12 . 0.880(10)
N2 C9 . 1.330(5)
N2 C13 . 1.336(4)
N3 C17 . 1.330(5)
N3 C21 . 1.338(4)
C1 C2 . 1.518(5)
C2 C7 . 1.376(4)
C2 C3 . 1.394(4)
C3 C4 . 1.377(4)
C4 C5 . 1.387(4)
C4 C8 . 1.521(4)
C5 C6 . 1.405(4)
C6 C7 . 1.392(5)
C9 C10 . 1.377(6)
C9 H9 . 0.9300
C10 C11 . 1.374(6)
C10 H10 . 0.9300
C11 C12 . 1.372(5)
C11 C14 . 1.521(5)
C12 C13 . 1.371(5)
C12 H12A . 0.9300
C13 H13 . 0.9300
C14 C15 . 1.506(6)
C14 H14A . 0.9700
C14 H14B . 0.9700
C15 C16 . 1.531(5)
C15 H15A . 0.9700
C15 H15B . 0.9700
C16 C19 . 1.511(5)
C16 H16A . 0.9700
C16 H16B . 0.9700
C17 C18 . 1.375(5)
C17 H17 . 0.9300
C18 C19 . 1.384(6)
C18 H18 . 0.9300
C19 C20 . 1.380(6)
C20 C21 . 1.373(5)
C20 H20 . 0.9300
C21 H21 . 0.9300
N4' C23' . 1.370(9)
N4' C25' . 1.43(3)
N4' C24' . 1.46(3)
C23' H23' . 0.9300
C24' H24D . 0.9600
C24' H24E . 0.9600
C24' H24F . 0.9600
C25' H25D . 0.9600
C25' H25E . 0.9600
C25' H25F . 0.9600
N4 C23 . 1.370(7)
N4 C24 . 1.405(13)
N4 C25 . 1.459(13)
C23 H23 . 0.9300
C24 H24A . 0.9600
C24 H24B . 0.9600
C24 H24C . 0.9600
C25 H25A . 0.9600
C25 H25B . 0.9600
C25 H25C . 0.9600

loop_
_geom_hbond_atom_site_label_D
_geom_hbond_atom_site_label_H
_geom_hbond_atom_site_label_A
_geom_hbond_site_symmetry_A
_geom_hbond_distance_DH
_geom_hbond_distance_HA
_geom_hbond_distance_DA
_geom_hbond_angle_DHA
N1 H11 O4 1_455 0.871(10) 2.38(3) 3.050(4) 134(3)
C25 H25B Br3 4_576 0.96 2.81 3.513(12) 131.2
C25 H25A O2 2 0.96 2.53 3.486(11) 174.4
C12 H12A O4 4_566 0.93 2.59 3.373(4) 142.4
C13 H13 O4 2_645 0.93 2.47 3.266(4) 143.9

_cod_database_fobs_code 2021658
